data_2205712
loop_
_publ_author_name
'Sandra Gracin'
'Andreas Fischer'

_publ_section_title
;
 Redetermination of the \b-polymorph of <i>p</i>-aminobenzoic acid
;
_journal_issue 5
_journal_name_full 'Acta Crystallographica Section E'
_journal_page_first o1242
_journal_page_last o1244
_journal_paper_doi 10.1107/S160053680500961X
_journal_volume 61
_journal_year 2005
_chemical_formula_iupac 'C7 H7 N O2'
_chemical_formula_moiety 'C7 H7 N O2'
_chemical_formula_sum 'C7 H7 N O2'
_chemical_formula_weight 137.138
_chemical_name_systematic
;
p-aminobenzoic acid
;
_space_group_IT_number 14
_symmetry_cell_setting monoclinic
_symmetry_space_group_name_Hall '-P 2yn'
_symmetry_space_group_name_H-M 'P 1 21/n 1'
_atom_sites_solution_primary direct
_atom_sites_solution_secondary difmap
_cell_angle_alpha 90.00
_cell_angle_beta 100.133(2)
_cell_angle_gamma 90.00
_cell_formula_units_Z 4
_cell_length_a 6.2782(3)
_cell_length_b 8.5831(4)
_cell_length_c 12.3649(6)
_cell_measurement_reflns_used 3547
_cell_measurement_temperature 298
_cell_measurement_theta_max 26.36
_cell_measurement_theta_min 4.10
_cell_volume 655.91(5)
_computing_cell_refinement 'SCALEPACK (Otwinowski & Minor, 1997)'
_computing_data_collection 'COLLECT (Nonius, 1999)'
_computing_data_reduction
;
DENZO (Otwinowski & Minor, 1997) and SCALEPACK
;
_computing_molecular_graphics 'DIAMOND (Brandenburg, 1999)'
_computing_publication_material 'maXus (Mackay <i>et al.</i>, 1999)'
_computing_structure_refinement 'SHELXL97 (Sheldrick, 1997)'
_computing_structure_solution 'SIR97 (Altomare <i>et al.</i>, 1999)'
_diffrn_measured_fraction_theta_full 0.995
_diffrn_measured_fraction_theta_max 0.995
_diffrn_measurement_device 'Nonius KappaCCD'
_diffrn_measurement_method '\f or \w?'
_diffrn_radiation_source 'fine-focus sealed tube'
_diffrn_radiation_type MoK\a
_diffrn_reflns_av_R_equivalents 0.0607
_diffrn_reflns_av_sigmaI/netI 0.0489
_diffrn_reflns_limit_h_max 7
_diffrn_reflns_limit_h_min -7
_diffrn_reflns_limit_k_max 9
_diffrn_reflns_limit_k_min -10
_diffrn_reflns_limit_l_max 15
_diffrn_reflns_limit_l_min -15
_diffrn_reflns_number 6455
_diffrn_reflns_theta_full 26.36
_diffrn_reflns_theta_max 26.36
_diffrn_reflns_theta_min 4.10
_diffrn_standards_number 0
_exptl_absorpt_coefficient_mu 0.103
_exptl_absorpt_correction_type none
_exptl_crystal_colour colourless
_exptl_crystal_density_diffrn 1.389
_exptl_crystal_density_method 'not measured'
_exptl_crystal_description prism
_exptl_crystal_size_max 0.30
_exptl_crystal_size_mid 0.15
_exptl_crystal_size_min 0.10
_refine_diff_density_max 0.143
_refine_diff_density_min -0.188
_refine_ls_extinction_method none
_refine_ls_goodness_of_fit_ref 1.034
_refine_ls_hydrogen_treatment constr
_refine_ls_matrix_type full
_refine_ls_number_parameters 86
_refine_ls_number_reflns 1329
_refine_ls_number_restraints 0
_refine_ls_restrained_S_all 1.034
_refine_ls_R_factor_all 0.0834
_refine_ls_R_factor_gt 0.0499
_refine_ls_shift/su_max 0.001
_refine_ls_shift/su_mean 0.000
_refine_ls_structure_factor_coef Fsqd
_refine_ls_weighting_details 'calc w = 1/[\s^2^(Fo^2^)+(0.0559P)^2^+0.2521P] where P = (Fo^2^+2Fc^2^)/3'
_refine_ls_weighting_scheme calc
_refine_ls_wR_factor_gt 0.1140
_refine_ls_wR_factor_ref 0.1314
_reflns_number_gt 897
_reflns_number_total 1329
_reflns_threshold_expression I>2\s(I)
_cod_data_source_file gh6019.cif
_cod_data_source_block I
_cod_original_sg_symbol_H-M 'P 21/n'
_cod_database_code 2205712
_cod_database_fobs_code 2205712

loop_
_symmetry_equiv_pos_as_xyz
'x, y, z'
'-x+1/2, y+1/2, -z+1/2'
'-x, -y, -z'
'x-1/2, -y-1/2, z-1/2'

loop_
_atom_site_label
_atom_site_fract_x
_atom_site_fract_y
_atom_site_fract_z
_atom_site_U_iso_or_equiv
_atom_site_adp_type
_atom_site_calc_flag
_atom_site_refinement_flags
_atom_site_occupancy
_atom_site_type_symbol
O1 0.0521(2) 0.3475(2) 0.41032(12) 0.0525(5) Uani d . 1 O
H1 0.1665 0.4157 0.3769 0.063 Uiso d R 1 H
C1 0.1787(3) 0.3042(3) 0.50338(16) 0.0385(5) Uani d . 1 C
O2 0.3688(2) 0.3385(2) 0.52368(14) 0.0561(5) Uani d . 1 O
C2 -0.1288(3) 0.0330(2) 0.72087(16) 0.0361(5) Uani d . 1 C
C3 0.0669(3) 0.2112(2) 0.57709(16) 0.0354(5) Uani d . 1 C
N1 -0.2305(3) -0.0504(2) 0.79567(14) 0.0445(5) Uani d . 1 N
H1A -0.1295 -0.1007 0.8413 0.053 Uiso d R 1 H
H1B -0.3421 -0.1194 0.7618 0.053 Uiso d R 1 H
C4 -0.1426(3) 0.1544(3) 0.54428(17) 0.0393(5) Uani d . 1 C
H4 -0.2132 0.1803 0.4596 0.047 Uiso d R 1 H
C5 0.0778(3) 0.0930(3) 0.75496(18) 0.0430(5) Uani d . 1 C
H5 0.1591 0.0741 0.8419 0.052 Uiso d R 1 H
C6 -0.2391(3) 0.0649(3) 0.61529(17) 0.0406(5) Uani d . 1 C
H6 -0.3920 0.0099 0.5860 0.049 Uiso d R 1 H
C7 0.1743(3) 0.1804(3) 0.68364(17) 0.0420(5) Uani d . 1 C
H7 0.3354 0.2227 0.7016 0.050 Uiso d R 1 H

loop_
_atom_site_aniso_label
_atom_site_aniso_U_11
_atom_site_aniso_U_22
_atom_site_aniso_U_33
_atom_site_aniso_U_12
_atom_site_aniso_U_13
_atom_site_aniso_U_23
O1 0.0427(9) 0.0723(12) 0.0402(9) -0.0077(8) 0.0008(7) 0.0151(8)
C1 0.0357(11) 0.0430(12) 0.0357(11) 0.0022(9) 0.0031(9) -0.0023(9)
O2 0.0379(9) 0.0735(12) 0.0545(10) -0.0108(8) 0.0016(7) 0.0118(8)
C2 0.0394(11) 0.0336(11) 0.0366(11) 0.0008(9) 0.0105(9) -0.0028(9)
C3 0.0342(10) 0.0374(11) 0.0346(11) 0.0013(8) 0.0061(8) -0.0026(9)
N1 0.0446(10) 0.0460(11) 0.0434(11) -0.0044(8) 0.0093(8) 0.0021(9)
C4 0.0374(12) 0.0466(13) 0.0333(11) -0.0008(9) 0.0045(9) -0.0038(9)
C5 0.0413(12) 0.0467(13) 0.0383(12) -0.0016(10) -0.0003(9) 0.0049(10)
C6 0.0369(11) 0.0453(13) 0.0386(12) -0.0045(9) 0.0044(9) -0.0053(10)
C7 0.0366(11) 0.0462(13) 0.0412(12) -0.0028(9) 0.0015(9) 0.0024(10)

loop_
_atom_type_symbol
_atom_type_description
_atom_type_scat_dispersion_real
_atom_type_scat_dispersion_imag
_atom_type_scat_source
C C 0.0033 0.0016 'International Tables Vol C Tables 4.2.6.8 and 6.1.1.4'
O O 0.0106 0.0060 'International Tables Vol C Tables 4.2.6.8 and 6.1.1.4'
N N 0.0061 0.0033 'International Tables Vol C Tables 4.2.6.8 and 6.1.1.4'
H H 0.0000 0.0000 'International Tables Vol C Tables 4.2.6.8 and 6.1.1.4'

loop_
_diffrn_radiation_wavelength
0.71073

loop_
_geom_angle_atom_site_label_1
_geom_angle_atom_site_label_2
_geom_angle_atom_site_label_3
_geom_angle
_geom_angle_publ_flag
C1 O1 H1 98.5 n
O2 C1 O1 121.8(2) n
O2 C1 C3 124.09(19) n
O1 C1 C3 114.08(17) n
C5 C2 C6 119.63(19) n
C5 C2 N1 119.74(18) n
C6 C2 N1 120.48(18) n
C4 C3 C7 118.85(19) n
C4 C3 C1 122.35(18) n
C7 C3 C1 118.79(18) n
C2 N1 H1A 108.1 n
C2 N1 H1B 114.2 n
H1A N1 H1B 111.4 n
C6 C4 C3 120.36(19) n
C6 C4 H4 125.1 n
C3 C4 H4 114.4 n
C7 C5 C2 120.00(19) n
C7 C5 H5 121.1 n
C2 C5 H5 118.8 n
C4 C6 C2 120.18(19) n
C4 C6 H6 119.7 n
C2 C6 H6 119.8 n
C5 C7 C3 120.9(2) n
C5 C7 H7 124.3 n
C3 C7 H7 114.7 n

loop_
_geom_bond_atom_site_label_1
_geom_bond_atom_site_label_2
_geom_bond_distance
_geom_bond_publ_flag
O1 C1 1.331(2) n
O1 H1 1.0651 n
C1 O2 1.212(2) n
C1 C3 1.478(3) n
C2 C5 1.390(3) n
C2 C6 1.393(3) n
C2 N1 1.408(3) n
C3 C4 1.395(3) n
C3 C7 1.396(3) n
N1 H1A 0.8837 n
N1 H1B 0.9558 n
C4 C6 1.384(3) n
C4 H4 1.0862 n
C5 C7 1.377(3) n
C5 H5 1.1173 n
C6 H6 1.0737 n
C7 H7 1.0607 n

loop_
_geom_hbond_atom_site_label_D
_geom_hbond_atom_site_label_H
_geom_hbond_atom_site_label_A
_geom_hbond_site_symmetry_A
_geom_hbond_distance_DH
_geom_hbond_distance_HA
_geom_hbond_distance_DA
_geom_hbond_angle_DHA
O1 H1 N1 4_665 1.07 1.73 2.754(2) 160
N1 H1A O2 2_546 0.88 2.19 3.045(2) 164

loop_
_cod_related_entry_id
_cod_related_entry_database
_cod_related_entry_code
1 ChemSpider 953
